data_1542440
loop_
_publ_author_name
'Zhao, Ximei'
'Xi, Xin'
'Hu, Zhan'
'Wu, Wenjun'
'Zhang, Jiwen'

_publ_section_title
;
 Exploration of Novel Botanical Insecticide Leads: Synthesis and
 Insecticidal Activity of \b-Dihydroagarofuran Derivatives.
;
_journal_issue 7
_journal_name_full 'Journal of agricultural and food chemistry'
_journal_page_first 1503
_journal_page_last 1508
_journal_paper_doi 10.1021/acs.jafc.5b05782
_journal_volume 64
_journal_year 2016
_chemical_formula_sum 'C25 H38 O6'
_chemical_formula_weight 434.55
_chemical_name_systematic
; 
 ? 
;
_space_group_IT_number 19
_symmetry_cell_setting orthorhombic
_symmetry_space_group_name_Hall 'P 2ac 2ab'
_symmetry_space_group_name_H-M 'P 21 21 21'
_atom_sites_solution_hydrogens geom
_atom_sites_solution_primary direct
_atom_sites_solution_secondary difmap
_audit_creation_method SHELXL-97
_cell_angle_alpha 90.00
_cell_angle_beta 90.00
_cell_angle_gamma 90.00
_cell_formula_units_Z 4
_cell_length_a 8.313(2)
_cell_length_b 16.817(4)
_cell_length_c 17.345(5)
_cell_measurement_reflns_used 2753
_cell_measurement_temperature 296(2)
_cell_measurement_theta_max 21.34
_cell_measurement_theta_min 2.42
_cell_volume 2424.8(11)
_computing_cell_refinement 'Bruker SAINT'
_computing_data_collection 'Bruker APEX2'
_computing_data_reduction 'Bruker SAINT'
_computing_molecular_graphics 'Bruker SHELXTL'
_computing_publication_material 'Bruker SHELXTL'
_computing_structure_refinement 'SHELXL-97 (Sheldrick, 2008)'
_computing_structure_solution 'SHELXS-97 (Sheldrick, 2008)'
_diffrn_ambient_temperature 296(2)
_diffrn_measured_fraction_theta_full 1.000
_diffrn_measured_fraction_theta_max 1.000
_diffrn_measurement_device_type 'Bruker APEX-II CCD'
_diffrn_measurement_method '\f and \w scans'
_diffrn_radiation_monochromator graphite
_diffrn_radiation_source 'fine-focus sealed tube'
_diffrn_radiation_type MoK\a
_diffrn_radiation_wavelength 0.71073
_diffrn_reflns_av_R_equivalents 0.0394
_diffrn_reflns_av_sigmaI/netI 0.0466
_diffrn_reflns_limit_h_max 9
_diffrn_reflns_limit_h_min -9
_diffrn_reflns_limit_k_max 20
_diffrn_reflns_limit_k_min -20
_diffrn_reflns_limit_l_max 20
_diffrn_reflns_limit_l_min -13
_diffrn_reflns_number 12134
_diffrn_reflns_theta_full 25.09
_diffrn_reflns_theta_max 25.09
_diffrn_reflns_theta_min 1.69
_exptl_absorpt_coefficient_mu 0.084
_exptl_absorpt_correction_T_max 0.9874
_exptl_absorpt_correction_T_min 0.9700
_exptl_absorpt_correction_type none
_exptl_crystal_density_diffrn 1.190
_exptl_crystal_density_meas 0
_exptl_crystal_density_method 'not measured'
_exptl_crystal_F_000 944
_exptl_crystal_size_max 0.37
_exptl_crystal_size_mid 0.30
_exptl_crystal_size_min 0.15
_refine_diff_density_max 0.130
_refine_diff_density_min -0.122
_refine_diff_density_rms 0.027
_refine_ls_abs_structure_details 'Flack H D (1983), Acta Cryst. A39, 876-881'
_refine_ls_abs_structure_Flack -0.6(10)
_refine_ls_extinction_coef 0.0064(7)
_refine_ls_extinction_expression Fc^*^=kFc[1+0.001xFc^2^\l^3^/sin(2\q)]^-1/4^
_refine_ls_extinction_method SHELXL
_refine_ls_goodness_of_fit_ref 1.033
_refine_ls_hydrogen_treatment mixed
_refine_ls_matrix_type full
_refine_ls_number_parameters 287
_refine_ls_number_reflns 4300
_refine_ls_number_restraints 0
_refine_ls_restrained_S_all 1.033
_refine_ls_R_factor_all 0.0555
_refine_ls_R_factor_gt 0.0405
_refine_ls_shift/su_max 0.000
_refine_ls_shift/su_mean 0.000
_refine_ls_structure_factor_coef Fsqd
_refine_ls_weighting_details 'calc w=1/[\s^2^(Fo^2^)+(0.0381P)^2^+0.0441P] where P=(Fo^2^+2Fc^2^)/3'
_refine_ls_weighting_scheme calc
_refine_ls_wR_factor_gt 0.0823
_refine_ls_wR_factor_ref 0.0887
_reflns_number_gt 3401
_reflns_number_total 4300
_reflns_threshold_expression >2sigma(I)
_cod_data_source_file jf5b05782_si_003.cif
_cod_data_source_block xb8639_0m
_cod_depositor_comments
;
The following automatic conversions were performed:

'_symmetry_cell_setting' value 'Orthorhombic' changed to
'orthorhombic' according to
/usr/data/users/saulius/crontab/automatic-downloads/rss-feeds/ACS/lib/dictionaries/cif_core.dic
dictionary named 'cif_core.dic' version 2.4.2 from 2011-04-26.

Automatic conversion script
Id: cif_fix_values 4268 2015-11-12 08:31:59Z antanas 

 Adding full bibliography for 1542439--1542440.cif.
;
_cod_original_cell_volume 2424.9(11)
_cod_original_sg_symbol_H-M P2(1)2(1)2(1)
_cod_database_code 1542440

loop_
_symmetry_equiv_pos_as_xyz
'x, y, z'
'-x+1/2, -y, z+1/2'
'-x, y+1/2, -z+1/2'
'x+1/2, -y+1/2, -z'

loop_
_atom_site_label
_atom_site_type_symbol
_atom_site_fract_x
_atom_site_fract_y
_atom_site_fract_z
_atom_site_U_iso_or_equiv
_atom_site_adp_type
_atom_site_occupancy
_atom_site_symmetry_multiplicity
_atom_site_calc_flag
_atom_site_refinement_flags
O1 O 0.44020(18) 0.36535(8) 0.82300(8) 0.0505(4) Uani 1 1 d .
O2 O 0.28560(17) 0.39703(8) 0.93217(8) 0.0457(4) Uani 1 1 d .
O3 O 0.59012(19) 0.49994(9) 0.75109(8) 0.0589(4) Uani 1 1 d .
O4 O 0.84941(16) 0.58579(9) 0.95096(9) 0.0526(4) Uani 1 1 d .
H4 H 0.8270 0.5603 0.9898 0.079 Uiso 1 1 calc R
O5 O 0.56618(16) 0.68106(7) 0.98747(8) 0.0436(4) Uani 1 1 d .
O6 O 0.60201(15) 0.50325(8) 0.99669(7) 0.0394(3) Uani 1 1 d .
C1 C 0.4615(4) 0.12240(15) 0.91932(16) 0.0870(9) Uani 1 1 d .
H1A H 0.5648 0.1344 0.9412 0.130 Uiso 1 1 calc R
H1B H 0.4704 0.0763 0.8869 0.130 Uiso 1 1 calc R
H1C H 0.3859 0.1121 0.9599 0.130 Uiso 1 1 calc R
C2 C 0.4047(3) 0.19170(13) 0.87227(14) 0.0586(6) Uani 1 1 d .
H2A H 0.3055 0.1772 0.8464 0.070 Uiso 1 1 calc R
H2B H 0.4842 0.2032 0.8329 0.070 Uiso 1 1 calc R
C3 C 0.3760(3) 0.26625(12) 0.91968(13) 0.0496(6) Uani 1 1 d .
H3A H 0.4758 0.2804 0.9452 0.059 Uiso 1 1 calc R
H3B H 0.2979 0.2540 0.9595 0.059 Uiso 1 1 calc R
C4 C 0.3167(3) 0.33808(12) 0.87495(12) 0.0457(5) Uani 1 1 d .
C5 C 0.1720(3) 0.32165(13) 0.82398(14) 0.0540(6) Uani 1 1 d .
H5A H 0.1380 0.3715 0.8010 0.065 Uiso 1 1 calc R
H5B H 0.2059 0.2870 0.7823 0.065 Uiso 1 1 calc R
C6 C 0.0282(3) 0.28424(15) 0.86305(16) 0.0676(7) Uani 1 1 d .
H6A H -0.0216 0.3233 0.8966 0.081 Uiso 1 1 calc R
H6B H 0.0648 0.2405 0.8950 0.081 Uiso 1 1 calc R
C7 C -0.0966(3) 0.25356(17) 0.8071(2) 0.0935(10) Uani 1 1 d .
H7A H -0.1220 0.2943 0.7704 0.140 Uiso 1 1 calc R
H7B H -0.1921 0.2390 0.8349 0.140 Uiso 1 1 calc R
H7C H -0.0550 0.2078 0.7807 0.140 Uiso 1 1 calc R
C8 C 0.5481(3) 0.41944(11) 0.85914(11) 0.0426(5) Uani 1 1 d .
H8 H 0.5957 0.3973 0.9062 0.051 Uiso 1 1 calc R
C9 C 0.6737(3) 0.44765(14) 0.80273(13) 0.0523(6) Uani 1 1 d .
H9 H 0.7209 0.4028 0.7747 0.063 Uiso 1 1 calc R
C10 C 0.8020(3) 0.49236(14) 0.84851(13) 0.0518(6) Uani 1 1 d .
H10A H 0.8870 0.5085 0.8136 0.062 Uiso 1 1 calc R
H10B H 0.8487 0.4564 0.8861 0.062 Uiso 1 1 calc R
C11 C 0.7381(2) 0.56678(12) 0.89102(12) 0.0422(5) Uani 1 1 d .
C12 C 0.5688(2) 0.54928(11) 0.92773(11) 0.0349(5) Uani 1 1 d .
C13 C 0.4605(2) 0.49722(11) 0.87400(11) 0.0379(5) Uani 1 1 d .
C14 C 0.2905(2) 0.47891(12) 0.90700(12) 0.0431(5) Uani 1 1 d .
H14 H 0.2127 0.4849 0.8649 0.052 Uiso 1 1 calc R
C15 C 0.2339(2) 0.53090(12) 0.97422(13) 0.0473(6) Uani 1 1 d .
H15A H 0.1783 0.4973 1.0110 0.057 Uiso 1 1 calc R
H15B H 0.1565 0.5691 0.9546 0.057 Uiso 1 1 calc R
C16 C 0.3669(2) 0.57670(12) 1.01721(12) 0.0437(5) Uani 1 1 d .
H16 H 0.3194 0.6153 1.0529 0.052 Uiso 1 1 calc R
C17 C 0.4689(2) 0.61949(11) 0.95636(11) 0.0384(5) Uani 1 1 d .
H17 H 0.4005 0.6401 0.9149 0.046 Uiso 1 1 calc R
C18 C 0.4916(3) 0.52479(12) 1.05926(11) 0.0424(5) Uani 1 1 d .
C19 C 0.4282(3) 0.44839(13) 1.09449(13) 0.0602(7) Uani 1 1 d .
H19A H 0.3782 0.4167 1.0551 0.090 Uiso 1 1 calc R
H19B H 0.3505 0.4609 1.1336 0.090 Uiso 1 1 calc R
H19C H 0.5156 0.4192 1.1170 0.090 Uiso 1 1 calc R
C20 C 0.5857(3) 0.56963(14) 1.12055(12) 0.0590(6) Uani 1 1 d .
H20A H 0.6705 0.5364 1.1399 0.088 Uiso 1 1 calc R
H20B H 0.5150 0.5839 1.1621 0.088 Uiso 1 1 calc R
H20C H 0.6310 0.6169 1.0984 0.088 Uiso 1 1 calc R
C21 C 0.4838(3) 0.75565(12) 0.99412(13) 0.0507(6) Uani 1 1 d .
H21A H 0.5335 0.7870 1.0346 0.061 Uiso 1 1 calc R
H21B H 0.3727 0.7461 1.0085 0.061 Uiso 1 1 calc R
C22 C 0.4884(3) 0.80002(13) 0.92206(15) 0.0567(6) Uani 1 1 d .
C23 C 0.4979(4) 0.83417(18) 0.86431(17) 0.0892(9) Uani 1 1 d .
H23 H 0.5056 0.8616 0.8179 0.107 Uiso 1 1 calc R
C24 C 0.4514(3) 0.52933(13) 0.79108(11) 0.0506(6) Uani 1 1 d .
H24A H 0.3538 0.5110 0.7661 0.061 Uiso 1 1 calc R
H24B H 0.4513 0.5870 0.7913 0.061 Uiso 1 1 calc R
C25 C 0.7441(3) 0.63871(13) 0.83764(13) 0.0568(6) Uani 1 1 d .
H25A H 0.6871 0.6822 0.8609 0.085 Uiso 1 1 calc R
H25B H 0.6948 0.6255 0.7892 0.085 Uiso 1 1 calc R
H25C H 0.8540 0.6538 0.8292 0.085 Uiso 1 1 calc R

loop_
_atom_site_aniso_label
_atom_site_aniso_U_11
_atom_site_aniso_U_22
_atom_site_aniso_U_33
_atom_site_aniso_U_23
_atom_site_aniso_U_13
_atom_site_aniso_U_12
O1 0.0607(10) 0.0476(9) 0.0431(8) -0.0114(7) 0.0026(8) -0.0074(8)
O2 0.0538(9) 0.0367(8) 0.0466(8) -0.0066(7) 0.0057(7) -0.0043(7)
O3 0.0697(10) 0.0675(10) 0.0395(8) 0.0006(8) 0.0087(8) -0.0005(9)
O4 0.0375(8) 0.0582(10) 0.0620(10) -0.0009(9) -0.0056(8) -0.0033(7)
O5 0.0436(8) 0.0315(7) 0.0557(8) -0.0055(7) -0.0022(7) 0.0028(6)
O6 0.0440(8) 0.0402(7) 0.0342(7) 0.0008(7) -0.0008(6) 0.0066(7)
C1 0.123(3) 0.0562(15) 0.0818(18) -0.0142(15) -0.0302(19) 0.0237(17)
C2 0.0702(16) 0.0479(13) 0.0577(14) -0.0066(12) -0.0063(14) 0.0079(13)
C3 0.0566(14) 0.0449(13) 0.0472(12) -0.0041(11) -0.0069(11) 0.0007(11)
C4 0.0536(14) 0.0395(12) 0.0440(12) -0.0066(11) -0.0006(11) -0.0042(10)
C5 0.0645(16) 0.0412(13) 0.0564(14) -0.0018(12) -0.0128(13) -0.0045(12)
C6 0.0565(16) 0.0553(14) 0.0910(19) -0.0061(15) 0.0000(15) -0.0021(13)
C7 0.0629(17) 0.0714(19) 0.146(3) -0.001(2) -0.0259(19) -0.0040(15)
C8 0.0455(12) 0.0403(11) 0.0421(12) -0.0104(10) -0.0009(10) 0.0007(10)
C9 0.0583(15) 0.0477(13) 0.0507(13) -0.0070(12) 0.0135(12) 0.0051(12)
C10 0.0413(12) 0.0537(13) 0.0605(14) -0.0031(12) 0.0126(10) 0.0039(12)
C11 0.0363(12) 0.0439(12) 0.0463(12) -0.0016(10) 0.0019(10) -0.0011(10)
C12 0.0359(11) 0.0331(10) 0.0358(10) 0.0014(9) -0.0014(9) 0.0031(9)
C13 0.0389(11) 0.0377(10) 0.0371(10) 0.0010(10) -0.0025(9) 0.0018(10)
C14 0.0403(12) 0.0412(12) 0.0478(12) -0.0017(10) -0.0054(10) 0.0011(10)
C15 0.0374(12) 0.0440(12) 0.0605(14) -0.0057(11) 0.0061(11) 0.0005(10)
C16 0.0431(12) 0.0413(12) 0.0467(12) -0.0077(11) 0.0106(10) 0.0013(10)
C17 0.0357(11) 0.0343(11) 0.0451(11) -0.0014(9) -0.0018(10) 0.0033(9)
C18 0.0473(12) 0.0427(11) 0.0371(11) -0.0004(10) 0.0043(10) 0.0004(10)
C19 0.0770(17) 0.0551(14) 0.0483(13) 0.0024(12) 0.0065(13) -0.0063(14)
C20 0.0720(16) 0.0636(15) 0.0413(11) -0.0076(12) -0.0036(13) -0.0040(14)
C21 0.0592(14) 0.0349(11) 0.0580(13) -0.0012(11) 0.0012(12) 0.0043(11)
C22 0.0597(15) 0.0473(13) 0.0632(15) 0.0065(13) -0.0008(14) 0.0135(12)
C23 0.094(2) 0.096(2) 0.078(2) 0.0314(18) -0.0014(18) 0.0250(18)
C24 0.0530(14) 0.0569(14) 0.0420(12) 0.0005(11) -0.0055(11) -0.0005(12)
C25 0.0594(15) 0.0485(13) 0.0623(14) 0.0067(12) 0.0131(13) -0.0075(13)

loop_
_atom_type_symbol
_atom_type_description
_atom_type_scat_dispersion_real
_atom_type_scat_dispersion_imag
_atom_type_scat_source
C C 0.0033 0.0016 'International Tables Vol C Tables 4.2.6.8 and 6.1.1.4'
H H 0.0000 0.0000 'International Tables Vol C Tables 4.2.6.8 and 6.1.1.4'
O O 0.0106 0.0060 'International Tables Vol C Tables 4.2.6.8 and 6.1.1.4'

loop_
_geom_angle_atom_site_label_1
_geom_angle_atom_site_label_2
_geom_angle_atom_site_label_3
_geom_angle
C8 O1 C4 112.15(14)
C4 O2 C14 116.55(15)
C24 O3 C9 107.37(15)
C11 O4 H4 109.5
C17 O5 C21 113.36(15)
C12 O6 C18 111.04(13)
C2 C1 H1A 109.5
C2 C1 H1B 109.5
H1A C1 H1B 109.5
C2 C1 H1C 109.5
H1A C1 H1C 109.5
H1B C1 H1C 109.5
C1 C2 C3 113.37(18)
C1 C2 H2A 108.9
C3 C2 H2A 108.9
C1 C2 H2B 108.9
C3 C2 H2B 108.9
H2A C2 H2B 107.7
C2 C3 C4 115.55(17)
C2 C3 H3A 108.4
C4 C3 H3A 108.4
C2 C3 H3B 108.4
C4 C3 H3B 108.4
H3A C3 H3B 107.5
O2 C4 O1 110.05(15)
O2 C4 C5 112.84(18)
O1 C4 C5 104.97(17)
O2 C4 C3 104.85(16)
O1 C4 C3 109.96(18)
C5 C4 C3 114.22(18)
C6 C5 C4 116.20(19)
C6 C5 H5A 108.2
C4 C5 H5A 108.2
C6 C5 H5B 108.2
C4 C5 H5B 108.2
H5A C5 H5B 107.4
C5 C6 C7 113.4(2)
C5 C6 H6A 108.9
C7 C6 H6A 108.9
C5 C6 H6B 108.9
C7 C6 H6B 108.9
H6A C6 H6B 107.7
C6 C7 H7A 109.5
C6 C7 H7B 109.5
H7A C7 H7B 109.5
C6 C7 H7C 109.5
H7A C7 H7C 109.5
H7B C7 H7C 109.5
O1 C8 C9 110.60(16)
O1 C8 C13 108.87(16)
C9 C8 C13 99.85(17)
O1 C8 H8 112.3
C9 C8 H8 112.3
C13 C8 H8 112.3
O3 C9 C8 105.23(17)
O3 C9 C10 111.16(19)
C8 C9 C10 107.53(18)
O3 C9 H9 110.9
C8 C9 H9 110.9
C10 C9 H9 110.9
C9 C10 C11 113.98(17)
C9 C10 H10A 108.8
C11 C10 H10A 108.8
C9 C10 H10B 108.8
C11 C10 H10B 108.8
H10A C10 H10B 107.7
O4 C11 C25 104.10(16)
O4 C11 C10 107.81(16)
C25 C11 C10 109.97(17)
O4 C11 C12 109.09(15)
C25 C11 C12 115.05(17)
C10 C11 C12 110.42(17)
O6 C12 C17 104.35(14)
O6 C12 C13 107.58(14)
C17 C12 C13 108.27(15)
O6 C12 C11 105.27(14)
C17 C12 C11 118.30(16)
C13 C12 C11 112.25(15)
C8 C13 C24 99.63(16)
C8 C13 C14 109.11(16)
C24 C13 C14 111.65(17)
C8 C13 C12 107.90(15)
C24 C13 C12 112.89(16)
C14 C13 C12 114.49(15)
O2 C14 C15 107.79(16)
O2 C14 C13 108.98(16)
C15 C14 C13 116.51(17)
O2 C14 H14 107.8
C15 C14 H14 107.8
C13 C14 H14 107.8
C14 C15 C16 115.69(17)
C14 C15 H15A 108.4
C16 C15 H15A 108.4
C14 C15 H15B 108.4
C16 C15 H15B 108.4
H15A C15 H15B 107.4
C17 C16 C18 102.72(16)
C17 C16 C15 107.36(17)
C18 C16 C15 115.43(17)
C17 C16 H16 110.3
C18 C16 H16 110.3
C15 C16 H16 110.3
O5 C17 C12 112.18(15)
O5 C17 C16 113.30(16)
C12 C17 C16 99.32(15)
O5 C17 H17 110.5
C12 C17 H17 110.5
C16 C17 H17 110.5
O6 C18 C19 107.83(16)
O6 C18 C20 108.51(17)
C19 C18 C20 108.49(17)
O6 C18 C16 102.18(14)
C19 C18 C16 115.94(18)
C20 C18 C16 113.38(17)
C18 C19 H19A 109.5
C18 C19 H19B 109.5
H19A C19 H19B 109.5
C18 C19 H19C 109.5
H19A C19 H19C 109.5
H19B C19 H19C 109.5
C18 C20 H20A 109.5
C18 C20 H20B 109.5
H20A C20 H20B 109.5
C18 C20 H20C 109.5
H20A C20 H20C 109.5
H20B C20 H20C 109.5
O5 C21 C22 111.51(18)
O5 C21 H21A 109.3
C22 C21 H21A 109.3
O5 C21 H21B 109.3
C22 C21 H21B 109.3
H21A C21 H21B 108.0
C23 C22 C21 177.4(3)
C22 C23 H23 180.0
O3 C24 C13 106.98(17)
O3 C24 H24A 110.3
C13 C24 H24A 110.3
O3 C24 H24B 110.3
C13 C24 H24B 110.3
H24A C24 H24B 108.6
C11 C25 H25A 109.5
C11 C25 H25B 109.5
H25A C25 H25B 109.5
C11 C25 H25C 109.5
H25A C25 H25C 109.5
H25B C25 H25C 109.5

loop_
_geom_bond_atom_site_label_1
_geom_bond_atom_site_label_2
_geom_bond_distance
O1 C8 1.423(2)
O1 C4 1.441(2)
O2 C4 1.426(2)
O2 C14 1.445(2)
O3 C24 1.433(3)
O3 C9 1.435(3)
O4 C11 1.428(2)
O4 H4 0.8200
O5 C17 1.420(2)
O5 C21 1.434(2)
O6 C12 1.451(2)
O6 C18 1.467(2)
C1 C2 1.499(3)
C1 H1A 0.9600
C1 H1B 0.9600
C1 H1C 0.9600
C2 C3 1.518(3)
C2 H2A 0.9700
C2 H2B 0.9700
C3 C4 1.518(3)
C3 H3A 0.9700
C3 H3B 0.9700
C4 C5 1.518(3)
C5 C6 1.512(3)
C5 H5A 0.9700
C5 H5B 0.9700
C6 C7 1.511(4)
C6 H6A 0.9700
C6 H6B 0.9700
C7 H7A 0.9600
C7 H7B 0.9600
C7 H7C 0.9600
C8 C9 1.508(3)
C8 C13 1.519(3)
C8 H8 0.9800
C9 C10 1.528(3)
C9 H9 0.9800
C10 C11 1.547(3)
C10 H10A 0.9700
C10 H10B 0.9700
C11 C25 1.524(3)
C11 C12 1.573(3)
C12 C17 1.527(3)
C12 C13 1.564(3)
C13 C24 1.538(3)
C13 C14 1.556(3)
C14 C15 1.531(3)
C14 H14 0.9800
C15 C16 1.540(3)
C15 H15A 0.9700
C15 H15B 0.9700
C16 C17 1.533(3)
C16 C18 1.539(3)
C16 H16 0.9800
C17 H17 0.9800
C18 C19 1.517(3)
C18 C20 1.520(3)
C19 H19A 0.9600
C19 H19B 0.9600
C19 H19C 0.9600
C20 H20A 0.9600
C20 H20B 0.9600
C20 H20C 0.9600
C21 C22 1.456(3)
C21 H21A 0.9700
C21 H21B 0.9700
C22 C23 1.157(3)
C23 H23 0.9300
C24 H24A 0.9700
C24 H24B 0.9700
C25 H25A 0.9600
C25 H25B 0.9600
C25 H25C 0.9600

loop_
_geom_torsion_atom_site_label_1
_geom_torsion_atom_site_label_2
_geom_torsion_atom_site_label_3
_geom_torsion_atom_site_label_4
_geom_torsion
C1 C2 C3 C4 -179.4(2)
C14 O2 C4 O1 37.6(2)
C14 O2 C4 C5 -79.2(2)
C14 O2 C4 C3 155.85(17)
C8 O1 C4 O2 28.3(2)
C8 O1 C4 C5 149.99(16)
C8 O1 C4 C3 -86.71(19)
C2 C3 C4 O2 175.00(18)
C2 C3 C4 O1 -66.7(2)
C2 C3 C4 C5 51.0(3)
O2 C4 C5 C6 -65.9(2)
O1 C4 C5 C6 174.21(18)
C3 C4 C5 C6 53.7(3)
C4 C5 C6 C7 -167.7(2)
C4 O1 C8 C9 -179.06(17)
C4 O1 C8 C13 -70.3(2)
C24 O3 C9 C8 24.0(2)
C24 O3 C9 C10 -92.10(19)
O1 C8 C9 O3 71.9(2)
C13 C8 C9 O3 -42.69(19)
O1 C8 C9 C10 -169.53(17)
C13 C8 C9 C10 75.9(2)
O3 C9 C10 C11 53.1(2)
C8 C9 C10 C11 -61.6(2)
C9 C10 C11 O4 159.87(17)
C9 C10 C11 C25 -87.2(2)
C9 C10 C11 C12 40.8(2)
C18 O6 C12 C17 17.74(19)
C18 O6 C12 C13 -97.12(16)
C18 O6 C12 C11 142.99(15)
O4 C11 C12 O6 -40.82(19)
C25 C11 C12 O6 -157.32(16)
C10 C11 C12 O6 77.49(19)
O4 C11 C12 C17 75.2(2)
C25 C11 C12 C17 -41.3(2)
C10 C11 C12 C17 -166.48(17)
O4 C11 C12 C13 -157.56(15)
C25 C11 C12 C13 85.9(2)
C10 C11 C12 C13 -39.3(2)
O1 C8 C13 C24 -73.02(18)
C9 C8 C13 C24 42.88(18)
O1 C8 C13 C14 44.0(2)
C9 C8 C13 C14 159.93(16)
O1 C8 C13 C12 168.99(14)
C9 C8 C13 C12 -75.11(18)
O6 C12 C13 C8 -56.29(18)
C17 C12 C13 C8 -168.52(16)
C11 C12 C13 C8 59.06(19)
O6 C12 C13 C24 -165.39(16)
C17 C12 C13 C24 82.38(19)
C11 C12 C13 C24 -50.0(2)
O6 C12 C13 C14 65.38(19)
C17 C12 C13 C14 -46.8(2)
C11 C12 C13 C14 -179.26(16)
C4 O2 C14 C15 173.13(16)
C4 O2 C14 C13 -59.6(2)
C8 C13 C14 O2 15.2(2)
C24 C13 C14 O2 124.32(17)
C12 C13 C14 O2 -105.83(18)
C8 C13 C14 C15 137.35(18)
C24 C13 C14 C15 -113.5(2)
C12 C13 C14 C15 16.3(2)
O2 C14 C15 C16 104.7(2)
C13 C14 C15 C16 -18.1(2)
C14 C15 C16 C17 49.8(2)
C14 C15 C16 C18 -64.1(2)
C21 O5 C17 C12 163.01(17)
C21 O5 C17 C16 -85.5(2)
O6 C12 C17 O5 81.93(18)
C13 C12 C17 O5 -163.69(14)
C11 C12 C17 O5 -34.6(2)
O6 C12 C17 C16 -38.06(17)
C13 C12 C17 C16 76.32(17)
C11 C12 C17 C16 -154.58(16)
C18 C16 C17 O5 -74.66(19)
C15 C16 C17 O5 163.22(15)
C18 C16 C17 C12 44.49(17)
C15 C16 C17 C12 -77.63(18)
C12 O6 C18 C19 133.15(17)
C12 O6 C18 C20 -109.52(17)
C12 O6 C18 C16 10.51(19)
C17 C16 C18 O6 -34.49(18)
C15 C16 C18 O6 82.00(19)
C17 C16 C18 C19 -151.45(17)
C15 C16 C18 C19 -35.0(2)
C17 C16 C18 C20 82.1(2)
C15 C16 C18 C20 -161.43(17)
C17 O5 C21 C22 -84.4(2)
O5 C21 C22 C23 -36(6)
C9 O3 C24 C13 4.5(2)
C8 C13 C24 O3 -30.4(2)
C14 C13 C24 O3 -145.53(17)
C12 C13 C24 O3 83.80(19)
